data_7113653
loop_
_publ_author_name
'Patient, Lee'
'Berry, Malcolm B.'
'Coles, Simon J.'
'Hursthouse, Mike B.'
'Kilburn, Jeremy D.'

_publ_section_title
;
 Lewis acid mediated cyclisations of silylated methylenecyclopropyl
 hydrazones
;
_journal_coden_ASTM CHCOFS
_journal_issue 20
_journal_name_full
;
 Chemical Communications (Cambridge, United Kingdom)
;
_journal_page_first 2552
_journal_page_last 2553
_journal_paper_doi 10.1039/b306636c
_journal_year 2003
_chemical_formula_sum 'C19 H30 N2 O2 S Si'
_chemical_formula_weight 378.60
_space_group_IT_number 14
_symmetry_cell_setting monoclinic
_symmetry_space_group_name_Hall '-P 2ybc'
_symmetry_space_group_name_H-M 'P 1 21/c 1'
_atom_sites_solution_hydrogens geom
_atom_sites_solution_primary direct
_atom_sites_solution_secondary difmap
_audit_creation_method SHELXL-97
_cell_angle_alpha 90.00
_cell_angle_beta 105.1330(10)
_cell_angle_gamma 90.00
_cell_formula_units_Z 4
_cell_length_a 14.8295(3)
_cell_length_b 11.9683(2)
_cell_length_c 12.0257(2)
_cell_measurement_reflns_used 17171
_cell_measurement_temperature 120(2)
_cell_measurement_theta_max 27.48
_cell_measurement_theta_min 2.91
_cell_volume 2060.35(6)
_computing_cell_refinement 'DENZO & COLLECT'
_computing_data_collection 'DENZO (Otwinowski & Minor, 1997) & COLLECT (Hooft, 1998)'
_computing_data_reduction 'DENZO & COLLECT'
_computing_structure_refinement 'SHELXL-97 (Sheldrick, 1997)'
_computing_structure_solution 'SHELXS-97 (Sheldrick, 1997)'
_diffrn_ambient_temperature 120(2)
_diffrn_detector_area_resol_mean 9.091
_diffrn_measured_fraction_theta_full 0.997
_diffrn_measured_fraction_theta_max 0.997
_diffrn_measurement_device_type 'Nonius KappaCCD'
_diffrn_measurement_method '\f & \w scans'
_diffrn_radiation_monochromator graphite
_diffrn_radiation_source 'Nonius FR591 rotating anode'
_diffrn_radiation_type MoK\a
_diffrn_radiation_wavelength 0.71073
_diffrn_reflns_av_R_equivalents 0.0644
_diffrn_reflns_av_sigmaI/netI 0.0424
_diffrn_reflns_limit_h_max 19
_diffrn_reflns_limit_h_min -16
_diffrn_reflns_limit_k_max 15
_diffrn_reflns_limit_k_min -14
_diffrn_reflns_limit_l_max 15
_diffrn_reflns_limit_l_min -15
_diffrn_reflns_number 26079
_diffrn_reflns_theta_full 27.47
_diffrn_reflns_theta_max 27.47
_diffrn_reflns_theta_min 3.05
_diffrn_standards_decay_% negligible
_exptl_absorpt_coefficient_mu 0.230
_exptl_absorpt_correction_T_max 0.9886
_exptl_absorpt_correction_T_min 0.9343
_exptl_absorpt_correction_type multi-scan
_exptl_absorpt_process_details 'SORTAV (Blessing, 1997)'
_exptl_crystal_colour colourless
_exptl_crystal_density_diffrn 1.221
_exptl_crystal_density_method 'not measured'
_exptl_crystal_description plate
_exptl_crystal_F_000 816
_exptl_crystal_size_max 0.30
_exptl_crystal_size_mid 0.18
_exptl_crystal_size_min 0.05
_refine_diff_density_max 0.247
_refine_diff_density_min -0.430
_refine_diff_density_rms 0.056
_refine_ls_extinction_coef 0.0068(12)
_refine_ls_extinction_expression Fc^*^=kFc[1+0.001xFc^2^\l^3^/sin(2\q)]^-1/4^
_refine_ls_extinction_method SHELXL
_refine_ls_goodness_of_fit_ref 1.017
_refine_ls_hydrogen_treatment riding
_refine_ls_matrix_type full
_refine_ls_number_parameters 236
_refine_ls_number_reflns 4716
_refine_ls_number_restraints 0
_refine_ls_restrained_S_all 1.017
_refine_ls_R_factor_all 0.0525
_refine_ls_R_factor_gt 0.0417
_refine_ls_shift/su_max 0.005
_refine_ls_shift/su_mean 0.000
_refine_ls_structure_factor_coef Fsqd
_refine_ls_weighting_details 'calc w=1/[\s^2^(Fo^2^)+(0.0479P)^2^+1.0778P] where P=(Fo^2^+2Fc^2^)/3'
_refine_ls_weighting_scheme calc
_refine_ls_wR_factor_gt 0.0994
_refine_ls_wR_factor_ref 0.1051
_reflns_number_gt 3954
_reflns_number_total 4716
_reflns_threshold_expression >2sigma(I)
_cod_duplicate_entry 7104841
_cod_data_source_file b306636c.txt
_cod_data_source_block 13c
_cod_depositor_comments
;
The following automatic conversions were performed:

'_symmetry_cell_setting' value 'Monoclinic' changed to 'monoclinic'
according to
/usr/data/users/saulius/automatic-downloads/retrospective/RSC/lib/dictionaries/cif_core.dic
dictionary named 'cif_core.dic' version 2.4.2 from 2011-04-26.

Automatic conversion script
Id: cif_fix_values 2281 2013-09-26 08:29:07Z andrius 
;
_cod_original_sg_symbol_H-M P2(1)/c
_cod_database_code 7113653

loop_
_symmetry_equiv_pos_as_xyz
'x, y, z'
'-x, y+1/2, -z+1/2'
'-x, -y, -z'
'x, -y-1/2, z-1/2'

loop_
_atom_site_label
_atom_site_type_symbol
_atom_site_fract_x
_atom_site_fract_y
_atom_site_fract_z
_atom_site_U_iso_or_equiv
_atom_site_adp_type
_atom_site_occupancy
_atom_site_symmetry_multiplicity
_atom_site_calc_flag
_atom_site_refinement_flags
C1 C 0.19228(14) 0.55377(16) 0.15897(18) 0.0342(4) Uani 1 1 d .
H1A H 0.2505 0.5474 0.1352 0.051 Uiso 1 1 calc R
H1B H 0.2055 0.5870 0.2360 0.051 Uiso 1 1 calc R
H1C H 0.1482 0.6013 0.1042 0.051 Uiso 1 1 calc R
C2 C 0.15034(11) 0.43949(14) 0.16127(15) 0.0247(4) Uani 1 1 d .
C3 C 0.16005(11) 0.38409(14) 0.26553(14) 0.0249(4) Uani 1 1 d .
H3 H 0.1944 0.4184 0.3350 0.030 Uiso 1 1 calc R
C4 C 0.12050(11) 0.27971(14) 0.26978(14) 0.0225(3) Uani 1 1 d .
H4 H 0.1282 0.2424 0.3414 0.027 Uiso 1 1 calc R
C5 C 0.06961(10) 0.23035(14) 0.16838(13) 0.0195(3) Uani 1 1 d .
C6 C 0.05893(11) 0.28416(15) 0.06308(14) 0.0236(3) Uani 1 1 d .
H6 H 0.0244 0.2499 -0.0062 0.028 Uiso 1 1 calc R
C7 C 0.09932(12) 0.38847(15) 0.06042(15) 0.0263(4) Uani 1 1 d .
H7 H 0.0920 0.4255 -0.0112 0.032 Uiso 1 1 calc R
C8 C 0.22265(11) -0.09887(13) 0.27589(14) 0.0216(3) Uani 1 1 d .
C9 C 0.25263(11) -0.14638(14) 0.17141(15) 0.0242(4) Uani 1 1 d .
H9A H 0.3067 -0.1972 0.1968 0.029 Uiso 1 1 calc R
H9B H 0.2006 -0.1875 0.1191 0.029 Uiso 1 1 calc R
C10 C 0.27868(10) -0.04367(14) 0.11241(14) 0.0208(3) Uani 1 1 d .
C11 C 0.31262(11) -0.04133(16) 0.02078(14) 0.0264(4) Uani 1 1 d .
H11A H 0.3230 -0.1092 -0.0150 0.032 Uiso 1 1 calc R
H11B H 0.3265 0.0282 -0.0091 0.032 Uiso 1 1 calc R
C12 C 0.25563(10) 0.05762(13) 0.17698(13) 0.0179(3) Uani 1 1 d .
H12 H 0.2295 0.1199 0.1227 0.021 Uiso 1 1 calc R
C13 C 0.15109(12) -0.16893(15) 0.31424(17) 0.0291(4) Uani 1 1 d .
H13A H 0.1274 -0.1270 0.3707 0.044 Uiso 1 1 calc R
H13B H 0.1804 -0.2383 0.3494 0.044 Uiso 1 1 calc R
H13C H 0.0992 -0.1868 0.2474 0.044 Uiso 1 1 calc R
C14 C 0.30729(11) -0.07534(15) 0.37843(14) 0.0250(4) Uani 1 1 d .
H14A H 0.2856 -0.0363 0.4393 0.030 Uiso 1 1 calc R
H14B H 0.3351 -0.1474 0.4107 0.030 Uiso 1 1 calc R
C15 C 0.38298(11) -0.00413(15) 0.34624(14) 0.0234(3) Uani 1 1 d .
H15A H 0.4170 -0.0503 0.3021 0.028 Uiso 1 1 calc R
H15B H 0.4284 0.0217 0.4173 0.028 Uiso 1 1 calc R
C16 C 0.33952(10) 0.09764(13) 0.27352(13) 0.0191(3) Uani 1 1 d .
H16 H 0.3122 0.1444 0.3255 0.023 Uiso 1 1 calc R
C17 C 0.48378(14) 0.27471(19) 0.36105(17) 0.0391(5) Uani 1 1 d .
H17A H 0.5310 0.3243 0.3440 0.059 Uiso 1 1 calc R
H17B H 0.5135 0.2244 0.4243 0.059 Uiso 1 1 calc R
H17C H 0.4361 0.3195 0.3835 0.059 Uiso 1 1 calc R
C18 C 0.52141(12) 0.11028(17) 0.18612(17) 0.0320(4) Uani 1 1 d .
H18A H 0.4930 0.0638 0.1190 0.048 Uiso 1 1 calc R
H18B H 0.5545 0.0625 0.2500 0.048 Uiso 1 1 calc R
H18C H 0.5657 0.1625 0.1663 0.048 Uiso 1 1 calc R
C19 C 0.36726(13) 0.28710(16) 0.11188(17) 0.0328(4) Uani 1 1 d .
H19A H 0.4118 0.3425 0.0982 0.049 Uiso 1 1 calc R
H19B H 0.3162 0.3253 0.1341 0.049 Uiso 1 1 calc R
H19C H 0.3420 0.2440 0.0413 0.049 Uiso 1 1 calc R
N1 N 0.09500(9) 0.00444(12) 0.15477(12) 0.0200(3) Uani 1 1 d .
N2 N 0.18478(8) 0.01481(11) 0.23485(11) 0.0182(3) Uani 1 1 d .
O1 O -0.05992(7) 0.08447(10) 0.07705(10) 0.0259(3) Uani 1 1 d .
O2 O 0.00892(8) 0.08465(10) 0.28851(10) 0.0248(3) Uani 1 1 d .
Si1 Si 0.42799(3) 0.19064(4) 0.23021(4) 0.02230(13) Uani 1 1 d .
S1 S 0.02003(2) 0.09757(3) 0.17471(3) 0.01950(12) Uani 1 1 d .
H1N H 0.0918(14) -0.0101(17) 0.0845(18) 0.029(5) Uiso 1 1 d .

loop_
_atom_site_aniso_label
_atom_site_aniso_U_11
_atom_site_aniso_U_22
_atom_site_aniso_U_33
_atom_site_aniso_U_23
_atom_site_aniso_U_13
_atom_site_aniso_U_12
C1 0.0367(10) 0.0255(9) 0.0451(11) -0.0016(8) 0.0190(9) -0.0017(8)
C2 0.0219(8) 0.0227(8) 0.0319(9) -0.0032(7) 0.0113(7) 0.0035(6)
C3 0.0233(8) 0.0257(9) 0.0250(8) -0.0076(7) 0.0051(7) -0.0033(7)
C4 0.0212(8) 0.0250(8) 0.0211(8) -0.0026(7) 0.0054(6) 0.0012(6)
C5 0.0144(7) 0.0222(8) 0.0220(8) -0.0034(6) 0.0047(6) 0.0031(6)
C6 0.0211(8) 0.0288(9) 0.0197(8) -0.0042(7) 0.0032(6) 0.0025(7)
C7 0.0290(9) 0.0275(9) 0.0241(8) 0.0032(7) 0.0099(7) 0.0047(7)
C8 0.0190(7) 0.0187(8) 0.0280(8) 0.0021(7) 0.0075(6) 0.0004(6)
C9 0.0211(8) 0.0195(8) 0.0330(9) -0.0018(7) 0.0087(7) 0.0016(6)
C10 0.0125(7) 0.0234(8) 0.0244(8) -0.0013(7) 0.0012(6) 0.0013(6)
C11 0.0220(8) 0.0322(9) 0.0240(8) -0.0018(7) 0.0041(6) 0.0030(7)
C12 0.0126(7) 0.0190(8) 0.0221(7) 0.0033(6) 0.0047(6) -0.0003(6)
C13 0.0263(9) 0.0236(9) 0.0405(10) 0.0019(8) 0.0144(8) -0.0041(7)
C14 0.0215(8) 0.0269(9) 0.0261(8) 0.0069(7) 0.0055(7) 0.0009(7)
C15 0.0154(7) 0.0296(9) 0.0231(8) 0.0024(7) 0.0013(6) -0.0008(6)
C16 0.0142(7) 0.0220(8) 0.0208(8) -0.0018(6) 0.0044(6) -0.0025(6)
C17 0.0353(10) 0.0453(12) 0.0383(11) -0.0098(9) 0.0125(8) -0.0217(9)
C18 0.0187(8) 0.0372(10) 0.0427(11) 0.0023(8) 0.0126(8) -0.0007(7)
C19 0.0285(9) 0.0314(10) 0.0419(10) 0.0073(8) 0.0152(8) 0.0008(7)
N1 0.0120(6) 0.0235(7) 0.0237(7) -0.0061(6) 0.0029(5) 0.0000(5)
N2 0.0115(6) 0.0188(6) 0.0237(7) 0.0006(5) 0.0034(5) -0.0019(5)
O1 0.0122(5) 0.0340(7) 0.0292(6) -0.0100(5) 0.0012(5) 0.0000(5)
O2 0.0188(6) 0.0314(7) 0.0261(6) -0.0024(5) 0.0097(5) -0.0023(5)
Si1 0.0161(2) 0.0248(2) 0.0271(2) -0.00073(18) 0.00751(18) -0.00408(17)
S1 0.01175(19) 0.0237(2) 0.0229(2) -0.00497(15) 0.00426(14) -0.00044(14)

loop_
_atom_type_symbol
_atom_type_description
_atom_type_scat_dispersion_real
_atom_type_scat_dispersion_imag
_atom_type_scat_source
C C 0.0033 0.0016 'International Tables Vol C Tables 4.2.6.8 and 6.1.1.4'
H H 0.0000 0.0000 'International Tables Vol C Tables 4.2.6.8 and 6.1.1.4'
N N 0.0061 0.0033 'International Tables Vol C Tables 4.2.6.8 and 6.1.1.4'
O O 0.0106 0.0060 'International Tables Vol C Tables 4.2.6.8 and 6.1.1.4'
Si Si 0.0817 0.0704 'International Tables Vol C Tables 4.2.6.8 and 6.1.1.4'
S S 0.1246 0.1234 'International Tables Vol C Tables 4.2.6.8 and 6.1.1.4'

loop_
_geom_angle_atom_site_label_1
_geom_angle_atom_site_label_2
_geom_angle_atom_site_label_3
_geom_angle
C2 C1 H1A 109.5
C2 C1 H1B 109.5
H1A C1 H1B 109.5
C2 C1 H1C 109.5
H1A C1 H1C 109.5
H1B C1 H1C 109.5
C7 C2 C3 118.73(16)
C7 C2 C1 121.05(16)
C3 C2 C1 120.20(16)
C4 C3 C2 121.13(15)
C4 C3 H3 119.4
C2 C3 H3 119.4
C3 C4 C5 119.30(15)
C3 C4 H4 120.3
C5 C4 H4 120.3
C4 C5 C6 120.60(15)
C4 C5 S1 118.92(12)
C6 C5 S1 120.47(12)
C7 C6 C5 119.30(15)
C7 C6 H6 120.3
C5 C6 H6 120.3
C6 C7 C2 120.93(16)
C6 C7 H7 119.5
C2 C7 H7 119.5
N2 C8 C13 111.65(13)
N2 C8 C14 104.70(13)
C13 C8 C14 110.29(14)
N2 C8 C9 103.17(12)
C13 C8 C9 114.61(14)
C14 C8 C9 111.79(13)
C10 C9 C8 104.13(13)
C10 C9 H9A 110.9
C8 C9 H9A 110.9
C10 C9 H9B 110.9
C8 C9 H9B 110.9
H9A C9 H9B 108.9
C11 C10 C9 127.11(16)
C11 C10 C12 126.18(16)
C9 C10 C12 106.69(13)
C10 C11 H11A 120.0
C10 C11 H11B 120.0
H11A C11 H11B 120.0
N2 C12 C10 104.05(12)
N2 C12 C16 106.47(12)
C10 C12 C16 112.75(12)
N2 C12 H12 111.1
C10 C12 H12 111.1
C16 C12 H12 111.1
C8 C13 H13A 109.5
C8 C13 H13B 109.5
H13A C13 H13B 109.5
C8 C13 H13C 109.5
H13A C13 H13C 109.5
H13B C13 H13C 109.5
C15 C14 C8 113.34(13)
C15 C14 H14A 108.9
C8 C14 H14A 108.9
C15 C14 H14B 108.9
C8 C14 H14B 108.9
H14A C14 H14B 107.7
C14 C15 C16 110.90(12)
C14 C15 H15A 109.5
C16 C15 H15A 109.5
C14 C15 H15B 109.5
C16 C15 H15B 109.5
H15A C15 H15B 108.0
C15 C16 C12 108.56(13)
C15 C16 Si1 113.82(10)
C12 C16 Si1 117.18(10)
C15 C16 H16 105.4
C12 C16 H16 105.4
Si1 C16 H16 105.4
Si1 C17 H17A 109.5
Si1 C17 H17B 109.5
H17A C17 H17B 109.5
Si1 C17 H17C 109.5
H17A C17 H17C 109.5
H17B C17 H17C 109.5
Si1 C18 H18A 109.5
Si1 C18 H18B 109.5
H18A C18 H18B 109.5
Si1 C18 H18C 109.5
H18A C18 H18C 109.5
H18B C18 H18C 109.5
Si1 C19 H19A 109.5
Si1 C19 H19B 109.5
H19A C19 H19B 109.5
Si1 C19 H19C 109.5
H19A C19 H19C 109.5
H19B C19 H19C 109.5
N2 N1 S1 113.01(10)
N2 N1 H1N 119.1(13)
S1 N1 H1N 114.9(14)
N1 N2 C12 111.12(11)
N1 N2 C8 110.14(12)
C12 N2 C8 102.42(11)
C17 Si1 C19 109.13(10)
C17 Si1 C18 108.49(9)
C19 Si1 C18 110.26(9)
C17 Si1 C16 105.72(8)
C19 Si1 C16 109.96(8)
C18 Si1 C16 113.12(8)
O2 S1 O1 119.47(7)
O2 S1 N1 108.63(7)
O1 S1 N1 104.60(7)
O2 S1 C5 107.03(7)
O1 S1 C5 109.05(7)
N1 S1 C5 107.53(7)

loop_
_geom_bond_atom_site_label_1
_geom_bond_atom_site_label_2
_geom_bond_distance
C1 C2 1.506(2)
C1 H1A 0.9800
C1 H1B 0.9800
C1 H1C 0.9800
C2 C7 1.392(2)
C2 C3 1.392(2)
C3 C4 1.387(2)
C3 H3 0.9500
C4 C5 1.388(2)
C4 H4 0.9500
C5 C6 1.392(2)
C5 S1 1.7610(17)
C6 C7 1.389(2)
C6 H6 0.9500
C7 H7 0.9500
C8 N2 1.505(2)
C8 C13 1.516(2)
C8 C14 1.539(2)
C8 C9 1.546(2)
C9 C10 1.519(2)
C9 H9A 0.9900
C9 H9B 0.9900
C10 C11 1.326(2)
C10 C12 1.526(2)
C11 H11A 0.9500
C11 H11B 0.9500
C12 N2 1.4941(18)
C12 C16 1.540(2)
C12 H12 1.0000
C13 H13A 0.9800
C13 H13B 0.9800
C13 H13C 0.9800
C14 C15 1.537(2)
C14 H14A 0.9900
C14 H14B 0.9900
C15 C16 1.539(2)
C15 H15A 0.9900
C15 H15B 0.9900
C16 Si1 1.8942(16)
C16 H16 1.0000
C17 Si1 1.8689(19)
C17 H17A 0.9800
C17 H17B 0.9800
C17 H17C 0.9800
C18 Si1 1.8732(18)
C18 H18A 0.9800
C18 H18B 0.9800
C18 H18C 0.9800
C19 Si1 1.8707(19)
C19 H19A 0.9800
C19 H19B 0.9800
C19 H19C 0.9800
N1 N2 1.4304(17)
N1 S1 1.6356(14)
N1 H1N 0.85(2)
O1 S1 1.4431(11)
O2 S1 1.4288(12)

loop_
_geom_torsion_atom_site_label_1
_geom_torsion_atom_site_label_2
_geom_torsion_atom_site_label_3
_geom_torsion_atom_site_label_4
_geom_torsion
C7 C2 C3 C4 0.4(2)
C1 C2 C3 C4 178.79(15)
C2 C3 C4 C5 -0.7(2)
C3 C4 C5 C6 0.7(2)
C3 C4 C5 S1 179.78(12)
C4 C5 C6 C7 -0.4(2)
S1 C5 C6 C7 -179.53(12)
C5 C6 C7 C2 0.2(2)
C3 C2 C7 C6 -0.2(2)
C1 C2 C7 C6 -178.53(16)
N2 C8 C9 C10 29.51(15)
C13 C8 C9 C10 151.10(14)
C14 C8 C9 C10 -82.47(15)
C8 C9 C10 C11 176.98(15)
C8 C9 C10 C12 -4.61(15)
C11 C10 C12 N2 156.24(15)
C9 C10 C12 N2 -22.19(15)
C11 C10 C12 C16 -88.81(19)
C9 C10 C12 C16 92.76(14)
N2 C8 C14 C15 -59.57(17)
C13 C8 C14 C15 -179.81(14)
C9 C8 C14 C15 51.44(19)
C8 C14 C15 C16 47.01(19)
C14 C15 C16 C12 -47.74(17)
C14 C15 C16 Si1 179.81(11)
N2 C12 C16 C15 64.93(15)
C10 C12 C16 C15 -48.55(16)
N2 C12 C16 Si1 -164.43(10)
C10 C12 C16 Si1 82.09(15)
S1 N1 N2 C12 -109.13(12)
S1 N1 N2 C8 138.09(11)
C10 C12 N2 N1 -76.82(14)
C16 C12 N2 N1 163.86(12)
C10 C12 N2 C8 40.76(14)
C16 C12 N2 C8 -78.55(14)
C13 C8 N2 N1 -48.98(17)
C14 C8 N2 N1 -168.31(12)
C9 C8 N2 N1 74.59(14)
C13 C8 N2 C12 -167.26(13)
C14 C8 N2 C12 73.41(14)
C9 C8 N2 C12 -43.69(14)
C15 C16 Si1 C17 -77.57(14)
C12 C16 Si1 C17 154.27(13)
C15 C16 Si1 C19 164.76(12)
C12 C16 Si1 C19 36.61(14)
C15 C16 Si1 C18 41.01(14)
C12 C16 Si1 C18 -87.14(13)
N2 N1 S1 O2 -59.66(12)
N2 N1 S1 O1 171.70(10)
N2 N1 S1 C5 55.85(12)
C4 C5 S1 O2 23.90(14)
C6 C5 S1 O2 -156.97(13)
C4 C5 S1 O1 154.46(12)
C6 C5 S1 O1 -26.41(15)
C4 C5 S1 N1 -92.66(13)
C6 C5 S1 N1 86.47(14)
